data_7248708
loop_
_publ_author_name
'Shaikh, Samir R.'
'Gawade, Rupesh L.'
'Dabke, Niteen B.'
'Dash, Soumya R.'
'Vanka, Kumar'
'Gonnade, Rajesh G.'

_publ_section_title
;
 Crystal engineering for intramolecular \p--\p stacking: effect of
 substitution of electron-donating and electron-withdrawing groups on the
 molecular geometry in conformationally flexible Sulfoesters and
 sulfonamides
;
_journal_issue 26
_journal_name_full CrystEngComm
_journal_page_first 3557
_journal_page_last 3573
_journal_paper_doi 10.1039/D4CE00309H
_journal_volume 26
_journal_year 2024
_chemical_formula_sum 'C14 H13 Br O3 S'
_chemical_formula_weight 341.21
_space_group_crystal_system monoclinic
_space_group_IT_number 4
_space_group_name_Hall 'P 2yb'
_space_group_name_H-M_alt 'P 1 21 1'
_atom_sites_solution_hydrogens geom
_atom_sites_solution_primary direct
_atom_sites_solution_secondary 'difference Fourier'
_audit_creation_method SHELXL-2018/3
_audit_update_record
;
2024-03-02 deposited with the CCDC.	2024-05-27 downloaded from the CCDC.
;
_cell_angle_alpha 90
_cell_angle_beta 104.6860(10)
_cell_angle_gamma 90
_cell_formula_units_Z 4
_cell_length_a 7.5635(5)
_cell_length_b 24.1053(16)
_cell_length_c 8.0213(5)
_cell_measurement_reflns_used 3517
_cell_measurement_temperature 296(2)
_cell_measurement_theta_max 26.58
_cell_measurement_theta_min 2.91
_cell_volume 1414.67(16)
_computing_cell_refinement 'SAINT (Bruker, 2016)'
_computing_data_collection 'APEX3 (Bruker, 2016)'
_computing_data_reduction 'SAINT (Bruker, 2016)'
_computing_molecular_graphics 'Bruker SHELXTL, Mercury 2020.20'
_computing_publication_material 'Bruker SHELXTL'
_computing_structure_refinement 'SHELXL-2018/3 (Sheldrick, 2018)'
_computing_structure_solution 'SHELXT 2014/5 (Sheldrick, 2014)'
_diffrn_ambient_temperature 296(2)
_diffrn_detector 'Photon II CPAD Area Detector'
_diffrn_detector_area_resol_mean 7.39
_diffrn_measured_fraction_theta_full 0.962
_diffrn_measured_fraction_theta_max 0.972
_diffrn_measurement_device '\k-geometry diffractometer'
_diffrn_measurement_device_type 'Bruker D8 VENTURE Kappa Duo PHOTON II CPAD'
_diffrn_measurement_method '\f and \w scans'
_diffrn_radiation_monochromator 'multilayer mirrors'
_diffrn_radiation_type MoK\a
_diffrn_radiation_wavelength 0.71073
_diffrn_reflns_av_R_equivalents 0.0793
_diffrn_reflns_av_unetI/netI 0.1720
_diffrn_reflns_Laue_measured_fraction_full 0.962
_diffrn_reflns_Laue_measured_fraction_max 0.972
_diffrn_reflns_limit_h_max 9
_diffrn_reflns_limit_h_min -9
_diffrn_reflns_limit_k_max 31
_diffrn_reflns_limit_k_min -29
_diffrn_reflns_limit_l_max 9
_diffrn_reflns_limit_l_min -10
_diffrn_reflns_number 10556
_diffrn_reflns_point_group_measured_fraction_full 0.904
_diffrn_reflns_point_group_measured_fraction_max 0.904
_diffrn_reflns_theta_full 25.242
_diffrn_reflns_theta_max 28.000
_diffrn_reflns_theta_min 2.910
_diffrn_source 'micro-focus sealed tube'
_diffrn_source_type 'Incoatech I\mS HB'
_exptl_absorpt_coefficient_mu 3.053
_exptl_absorpt_correction_T_max 0.7470
_exptl_absorpt_correction_T_min 0.4219
_exptl_absorpt_correction_type multi-scan
_exptl_absorpt_process_details SADABS,(BRUKER,2006)
_exptl_crystal_colour COLOURLESS
_exptl_crystal_density_diffrn 1.602
_exptl_crystal_description PLATE
_exptl_crystal_F_000 688
_exptl_crystal_size_max 0.210
_exptl_crystal_size_mid 0.130
_exptl_crystal_size_min 0.070
_refine_diff_density_max 0.510
_refine_diff_density_min -0.415
_refine_diff_density_rms 0.086
_refine_ls_abs_structure_details
;
 Flack x determined using 1444 quotients [(I+)-(I-)]/[(I+)+(I-)]
 (Parsons, Flack and Wagner, Acta Cryst. B69 (2013) 249-259).
;
_refine_ls_abs_structure_Flack 0.060(13)
_refine_ls_extinction_coef 0.044(6)
_refine_ls_extinction_expression Fc^*^=kFc[1+0.001xFc^2^\l^3^/sin(2\q)]^-1/4^
_refine_ls_extinction_method 'SHELXL-2018/3 (Sheldrick 2018)'
_refine_ls_goodness_of_fit_ref 0.940
_refine_ls_hydrogen_treatment constr
_refine_ls_matrix_type full
_refine_ls_number_parameters 344
_refine_ls_number_reflns 6162
_refine_ls_number_restraints 1
_refine_ls_restrained_S_all 0.940
_refine_ls_R_factor_all 0.0931
_refine_ls_R_factor_gt 0.0497
_refine_ls_shift/su_max 0.000
_refine_ls_shift/su_mean 0.000
_refine_ls_structure_factor_coef Fsqd
_refine_ls_weighting_details 'w=1/[\s^2^(Fo^2^)] where P=(Fo^2^+2Fc^2^)/3'
_refine_ls_weighting_scheme calc
_refine_ls_wR_factor_gt 0.1328
_refine_ls_wR_factor_ref 0.1596
_reflns_Friedel_coverage 0.818
_reflns_Friedel_fraction_full 0.842
_reflns_Friedel_fraction_max 0.832
_reflns_number_gt 4339
_reflns_number_total 6162
_reflns_threshold_expression 'I > 2\s(I)'
_cod_data_source_file d4ce00309h2.cif
_cod_data_source_block 4a
_cod_depositor_comments
;
The following automatic conversions were performed:

data item '_exptl_absorpt_correction_type' value 'MULTI-SCAN' was
changed to 'multi-scan' in accordance with the
/home/data/users/saulius/crontab/automatic-downloads/rss-feeds/RSC/lib/dictionaries/cif_core.dic
dictionary named 'cif_core.dic' version 2.4.2 last updated on
2011-04-26.

data item '_atom_sites_solution_primary' value 'direct method' was
changed to 'direct'.

Automatic conversion script
Id: cif_fix_values 8170 2020-07-09 18:12:32Z antanas 

 Adding full bibliography for 7248707--7248724.cif.
;
_cod_original_sg_symbol_H-M 'P 21'
_cod_database_code 7248708
_shelx_shelxl_version_number 2018/3
_shelx_space_group_comment
;
The symmetry employed for this shelxl refinement is uniquely defined
by the following loop, which should always be used as a source of
symmetry information in preference to the above space-group names.
They are only intended as comments.
;
_shelx_estimated_absorpt_t_min 0.566
_shelx_estimated_absorpt_t_max 0.815

loop_
_space_group_symop_operation_xyz
'x, y, z'
'-x, y+1/2, -z'

loop_
_atom_site_label
_atom_site_type_symbol
_atom_site_fract_x
_atom_site_fract_y
_atom_site_fract_z
_atom_site_U_iso_or_equiv
_atom_site_adp_type
_atom_site_occupancy
_atom_site_site_symmetry_order
_atom_site_calc_flag
_atom_site_refinement_flags_posn
_atom_site_refinement_flags_adp
_atom_site_refinement_flags_occupancy
_atom_site_disorder_assembly
_atom_site_disorder_group
Br1A Br 0.59234(13) 0.33377(5) 1.23692(13) 0.0805(4) Uani 1 1 d . . . . .
S1A S 0.1865(2) 0.45082(8) 0.5329(2) 0.0423(4) Uani 1 1 d . . . . .
O1A O 0.1882(8) 0.4160(3) 0.3892(7) 0.0598(15) Uani 1 1 d . . . . .
O2A O 0.0206(7) 0.4746(3) 0.5495(8) 0.0639(17) Uani 1 1 d . . . . .
O3A O 0.3148(7) 0.5020(2) 0.5347(6) 0.0466(12) Uani 1 1 d . . . . .
C1A C 0.4644(10) 0.3674(4) 1.0257(11) 0.0508(19) Uani 1 1 d . . . . .
C2A C 0.4795(10) 0.3436(4) 0.8755(12) 0.0523(18) Uani 1 1 d . . . . .
H2A H 0.549192 0.311712 0.876585 0.063 Uiso 1 1 calc R U . . .
C3A C 0.3889(10) 0.3678(4) 0.7225(10) 0.0480(17) Uani 1 1 d . . . . .
H3A H 0.392039 0.351486 0.618257 0.058 Uiso 1 1 calc R U . . .
C4A C 0.2930(8) 0.4167(3) 0.7245(8) 0.0369(14) Uani 1 1 d . . . . .
C5A C 0.2814(10) 0.4406(4) 0.8788(10) 0.0472(17) Uani 1 1 d . . . . .
H5A H 0.216397 0.473302 0.879022 0.057 Uiso 1 1 calc R U . . .
C6A C 0.3679(11) 0.4149(4) 1.0326(10) 0.0521(19) Uani 1 1 d . . . . .
H6A H 0.360434 0.429690 1.137677 0.063 Uiso 1 1 calc R U . . .
C7A C 0.4900(11) 0.4929(4) 0.4973(11) 0.0511(18) Uani 1 1 d . . . . .
H7AA H 0.478609 0.497559 0.374951 0.061 Uiso 1 1 calc R U . . .
H7AB H 0.531960 0.455473 0.529421 0.061 Uiso 1 1 calc R U . . .
C8A C 0.6244(11) 0.5340(4) 0.5977(10) 0.0513(18) Uani 1 1 d . . . . .
H8AA H 0.574890 0.571123 0.572875 0.062 Uiso 1 1 calc R U . . .
H8AB H 0.736279 0.532001 0.559731 0.062 Uiso 1 1 calc R U . . .
C9A C 0.6693(9) 0.5245(4) 0.7901(10) 0.0428(16) Uani 1 1 d . . . . .
C10A C 0.6072(10) 0.5621(4) 0.8954(11) 0.0505(19) Uani 1 1 d . . . . .
H10A H 0.537334 0.592517 0.846916 0.061 Uiso 1 1 calc R U . . .
C11A C 0.6502(12) 0.5539(5) 1.0720(12) 0.059(2) Uani 1 1 d . . . . .
H11A H 0.605123 0.578078 1.141585 0.071 Uiso 1 1 calc R U . . .
C12A C 0.7588(11) 0.5101(5) 1.1449(12) 0.060(2) Uani 1 1 d . . . . .
H12A H 0.791837 0.505762 1.263957 0.072 Uiso 1 1 calc R U . . .
C13A C 0.8183(12) 0.4731(4) 1.0425(12) 0.059(2) Uani 1 1 d . . . . .
H13A H 0.888470 0.442761 1.091153 0.070 Uiso 1 1 calc R U . . .
C14A C 0.7734(11) 0.4811(4) 0.8644(12) 0.0516(18) Uani 1 1 d . . . . .
H14A H 0.815829 0.456005 0.795287 0.062 Uiso 1 1 calc R U . . .
Br1B Br -0.11975(13) 0.32407(5) -0.35477(13) 0.0784(4) Uani 1 1 d . . . . .
S1B S 0.2907(2) 0.21296(8) 0.3585(2) 0.0404(4) Uani 1 1 d . . . . .
O1B O 0.2817(9) 0.2484(3) 0.4971(7) 0.0582(14) Uani 1 1 d . . . . .
O2B O 0.4611(7) 0.1912(3) 0.3454(8) 0.0559(14) Uani 1 1 d . . . . .
O3B O 0.1706(7) 0.1601(2) 0.3580(8) 0.0507(13) Uani 1 1 d . . . . .
C1B C 0.0052(8) 0.2925(4) -0.1427(10) 0.0452(17) Uani 1 1 d . . . . .
C2B C 0.1051(11) 0.2443(4) -0.1426(10) 0.054(2) Uani 1 1 d . . . . .
H2B H 0.111075 0.227959 -0.246055 0.065 Uiso 1 1 calc R U . . .
C3B C 0.1947(10) 0.2210(4) 0.0110(10) 0.0485(17) Uani 1 1 d . . . . .
H3B H 0.264430 0.189163 0.012948 0.058 Uiso 1 1 calc R U . . .
C4B C 0.1810(9) 0.2453(3) 0.1635(9) 0.0384(14) Uani 1 1 d . . . . .
C5B C 0.0832(10) 0.2932(3) 0.1644(10) 0.0483(18) Uani 1 1 d . . . . .
H5B H 0.077070 0.309416 0.268000 0.058 Uiso 1 1 calc R U . . .
C6B C -0.0065(11) 0.3171(4) 0.0085(11) 0.0543(19) Uani 1 1 d . . . . .
H6B H -0.073841 0.349461 0.006476 0.065 Uiso 1 1 calc R U . . .
C7B C -0.0098(12) 0.1672(5) 0.3912(12) 0.065(3) Uani 1 1 d . . . . .
H7BA H -0.057527 0.203784 0.354711 0.078 Uiso 1 1 calc R U . . .
H7BB H -0.000849 0.163396 0.513482 0.078 Uiso 1 1 calc R U . . .
C8B C -0.1345(12) 0.1233(5) 0.2917(12) 0.058(2) Uani 1 1 d . . . . .
H8BA H -0.076439 0.087376 0.318586 0.070 Uiso 1 1 calc R U . . .
H8BB H -0.246591 0.122850 0.329501 0.070 Uiso 1 1 calc R U . . .
C9B C -0.1819(9) 0.1314(3) 0.1000(10) 0.0439(16) Uani 1 1 d . . . . .
C10B C -0.2993(12) 0.1745(4) 0.0234(12) 0.0506(19) Uani 1 1 d . . . . .
H10B H -0.343850 0.198847 0.092954 0.061 Uiso 1 1 calc R U . . .
C11B C -0.3497(13) 0.1815(4) -0.1521(13) 0.062(2) Uani 1 1 d . . . . .
H11B H -0.428187 0.210218 -0.199869 0.075 Uiso 1 1 calc R U . . .
C12B C -0.2860(12) 0.1468(5) -0.2563(12) 0.062(2) Uani 1 1 d . . . . .
H12B H -0.319481 0.151672 -0.375205 0.075 Uiso 1 1 calc R U . . .
C13B C -0.1682(13) 0.1032(5) -0.1819(13) 0.072(3) Uani 1 1 d . . . . .
H13B H -0.124161 0.078889 -0.252007 0.086 Uiso 1 1 calc R U . . .
C14B C -0.1188(10) 0.0965(4) -0.0084(12) 0.058(2) Uani 1 1 d . . . . .
H14B H -0.040271 0.067684 0.038670 0.070 Uiso 1 1 calc R U . . .

loop_
_atom_site_aniso_label
_atom_site_aniso_U_11
_atom_site_aniso_U_22
_atom_site_aniso_U_33
_atom_site_aniso_U_23
_atom_site_aniso_U_13
_atom_site_aniso_U_12
Br1A 0.0655(5) 0.1041(10) 0.0603(6) 0.0367(6) -0.0054(4) -0.0042(5)
S1A 0.0370(7) 0.0546(11) 0.0321(8) 0.0014(7) 0.0028(6) 0.0005(7)
O1A 0.065(3) 0.072(4) 0.037(3) -0.008(3) 0.003(2) -0.007(3)
O2A 0.038(2) 0.090(5) 0.060(4) 0.014(3) 0.006(2) 0.015(3)
O3A 0.047(2) 0.051(3) 0.041(3) 0.001(2) 0.010(2) -0.001(2)
C1A 0.045(4) 0.059(5) 0.044(4) 0.013(4) 0.003(3) -0.006(4)
C2A 0.048(3) 0.041(4) 0.065(5) 0.003(4) 0.010(3) 0.008(3)
C3A 0.053(4) 0.046(4) 0.043(4) -0.012(3) 0.009(3) 0.002(3)
C4A 0.036(3) 0.042(4) 0.031(3) 0.002(3) 0.005(2) -0.001(3)
C5A 0.053(4) 0.050(5) 0.037(4) 0.000(3) 0.010(3) 0.007(3)
C6A 0.057(4) 0.070(6) 0.029(3) 0.000(4) 0.009(3) 0.005(4)
C7A 0.050(3) 0.067(5) 0.041(4) 0.004(4) 0.020(3) -0.002(4)
C8A 0.052(4) 0.060(5) 0.041(4) 0.005(4) 0.011(3) -0.013(4)
C9A 0.040(3) 0.051(4) 0.038(4) -0.001(3) 0.010(3) -0.001(3)
C10A 0.042(3) 0.058(5) 0.050(4) 0.001(4) 0.007(3) 0.012(3)
C11A 0.054(4) 0.078(6) 0.050(4) -0.001(4) 0.022(4) 0.003(4)
C12A 0.051(4) 0.086(7) 0.040(4) 0.008(4) 0.004(3) -0.001(5)
C13A 0.054(4) 0.058(5) 0.059(5) 0.009(4) 0.005(4) 0.006(4)
C14A 0.051(4) 0.049(5) 0.058(5) 0.000(4) 0.020(3) 0.005(3)
Br1B 0.0679(5) 0.0996(9) 0.0568(5) 0.0296(6) -0.0042(4) 0.0043(5)
S1B 0.0378(7) 0.0477(10) 0.0325(8) -0.0017(7) 0.0031(6) -0.0007(7)
O1B 0.070(3) 0.065(4) 0.035(3) -0.012(3) 0.006(2) 0.000(3)
O2B 0.040(2) 0.069(4) 0.054(3) 0.006(3) 0.003(2) 0.009(2)
O3B 0.052(3) 0.049(3) 0.050(3) 0.002(2) 0.010(2) -0.004(2)
C1B 0.033(3) 0.059(5) 0.040(3) 0.008(3) 0.002(2) -0.007(3)
C2B 0.056(4) 0.065(6) 0.040(4) -0.005(4) 0.010(3) -0.004(4)
C3B 0.051(3) 0.057(5) 0.037(4) -0.007(3) 0.009(3) 0.008(4)
C4B 0.037(3) 0.040(4) 0.037(3) -0.006(3) 0.007(3) -0.005(3)
C5B 0.057(4) 0.044(4) 0.043(4) 0.000(3) 0.011(3) 0.011(4)
C6B 0.056(4) 0.047(5) 0.056(4) -0.001(4) 0.005(3) 0.007(4)
C7B 0.056(4) 0.096(8) 0.046(5) -0.007(5) 0.019(4) -0.020(5)
C8B 0.056(4) 0.069(6) 0.049(4) 0.000(4) 0.013(4) -0.016(4)
C9B 0.038(3) 0.048(4) 0.047(4) 0.002(3) 0.013(3) -0.006(3)
C10B 0.050(4) 0.048(4) 0.057(5) -0.008(4) 0.020(3) -0.001(3)
C11B 0.057(4) 0.056(6) 0.072(6) 0.015(4) 0.014(4) 0.009(4)
C12B 0.056(4) 0.083(7) 0.045(5) 0.000(4) 0.009(4) -0.008(4)
C13B 0.061(5) 0.091(8) 0.061(6) -0.034(5) 0.012(4) 0.006(5)
C14B 0.042(3) 0.059(5) 0.070(6) -0.003(5) 0.006(4) 0.010(4)

loop_
_atom_type_symbol
_atom_type_description
_atom_type_scat_dispersion_real
_atom_type_scat_dispersion_imag
_atom_type_scat_source
C C 0.0033 0.0016 'International Tables Vol C Tables 4.2.6.8 and 6.1.1.4'
H H 0.0000 0.0000 'International Tables Vol C Tables 4.2.6.8 and 6.1.1.4'
O O 0.0106 0.0060 'International Tables Vol C Tables 4.2.6.8 and 6.1.1.4'
S S 0.1246 0.1234 'International Tables Vol C Tables 4.2.6.8 and 6.1.1.4'
Br Br -0.2901 2.4595 'International Tables Vol C Tables 4.2.6.8 and 6.1.1.4'

loop_
_geom_angle_atom_site_label_1
_geom_angle_atom_site_label_2
_geom_angle_atom_site_label_3
_geom_angle
_geom_angle_site_symmetry_1
_geom_angle_site_symmetry_3
_geom_angle_publ_flag
O2A S1A O1A 120.2(4) . . ?
O2A S1A O3A 104.0(4) . . ?
O1A S1A O3A 109.7(3) . . ?
O2A S1A C4A 109.2(3) . . ?
O1A S1A C4A 109.7(4) . . ?
O3A S1A C4A 102.5(3) . . ?
C7A O3A S1A 118.4(5) . . ?
C2A C1A C6A 123.5(8) . . ?
C2A C1A Br1A 118.0(7) . . ?
C6A C1A Br1A 118.5(6) . . ?
C1A C2A C3A 118.4(7) . . ?
C1A C2A H2A 120.8 . . ?
C3A C2A H2A 120.8 . . ?
C2A C3A C4A 119.7(7) . . ?
C2A C3A H3A 120.2 . . ?
C4A C3A H3A 120.2 . . ?
C3A C4A C5A 121.0(7) . . ?
C3A C4A S1A 121.0(5) . . ?
C5A C4A S1A 118.0(6) . . ?
C6A C5A C4A 119.1(8) . . ?
C6A C5A H5A 120.4 . . ?
C4A C5A H5A 120.4 . . ?
C1A C6A C5A 118.3(7) . . ?
C1A C6A H6A 120.8 . . ?
C5A C6A H6A 120.8 . . ?
O3A C7A C8A 108.7(7) . . ?
O3A C7A H7AA 109.9 . . ?
C8A C7A H7AA 109.9 . . ?
O3A C7A H7AB 109.9 . . ?
C8A C7A H7AB 109.9 . . ?
H7AA C7A H7AB 108.3 . . ?
C7A C8A C9A 113.1(7) . . ?
C7A C8A H8AA 109.0 . . ?
C9A C8A H8AA 109.0 . . ?
C7A C8A H8AB 109.0 . . ?
C9A C8A H8AB 109.0 . . ?
H8AA C8A H8AB 107.8 . . ?
C14A C9A C10A 118.8(7) . . ?
C14A C9A C8A 121.5(7) . . ?
C10A C9A C8A 119.7(7) . . ?
C11A C10A C9A 119.8(8) . . ?
C11A C10A H10A 120.1 . . ?
C9A C10A H10A 120.1 . . ?
C12A C11A C10A 120.3(8) . . ?
C12A C11A H11A 119.8 . . ?
C10A C11A H11A 119.8 . . ?
C13A C12A C11A 119.9(8) . . ?
C13A C12A H12A 120.0 . . ?
C11A C12A H12A 120.0 . . ?
C12A C13A C14A 119.7(8) . . ?
C12A C13A H13A 120.2 . . ?
C14A C13A H13A 120.2 . . ?
C9A C14A C13A 121.3(8) . . ?
C9A C14A H14A 119.3 . . ?
C13A C14A H14A 119.3 . . ?
O1B S1B O2B 120.4(4) . . ?
O1B S1B O3B 110.5(3) . . ?
O2B S1B O3B 103.7(4) . . ?
O1B S1B C4B 109.0(4) . . ?
O2B S1B C4B 109.3(3) . . ?
O3B S1B C4B 102.5(3) . . ?
C7B O3B S1B 118.1(6) . . ?
C6B C1B C2B 121.3(8) . . ?
C6B C1B Br1B 119.5(7) . . ?
C2B C1B Br1B 119.2(6) . . ?
C3B C2B C1B 119.3(7) . . ?
C3B C2B H2B 120.3 . . ?
C1B C2B H2B 120.3 . . ?
C2B C3B C4B 119.5(8) . . ?
C2B C3B H3B 120.2 . . ?
C4B C3B H3B 120.2 . . ?
C5B C4B C3B 121.4(7) . . ?
C5B C4B S1B 120.2(5) . . ?
C3B C4B S1B 118.4(6) . . ?
C4B C5B C6B 119.1(7) . . ?
C4B C5B H5B 120.5 . . ?
C6B C5B H5B 120.5 . . ?
C1B C6B C5B 119.4(8) . . ?
C1B C6B H6B 120.3 . . ?
C5B C6B H6B 120.3 . . ?
O3B C7B C8B 108.0(8) . . ?
O3B C7B H7BA 110.1 . . ?
C8B C7B H7BA 110.1 . . ?
O3B C7B H7BB 110.1 . . ?
C8B C7B H7BB 110.1 . . ?
H7BA C7B H7BB 108.4 . . ?
C9B C8B C7B 114.0(8) . . ?
C9B C8B H8BA 108.7 . . ?
C7B C8B H8BA 108.7 . . ?
C9B C8B H8BB 108.7 . . ?
C7B C8B H8BB 108.7 . . ?
H8BA C8B H8BB 107.6 . . ?
C14B C9B C10B 117.2(8) . . ?
C14B C9B C8B 122.4(8) . . ?
C10B C9B C8B 120.4(8) . . ?
C11B C10B C9B 121.3(8) . . ?
C11B C10B H10B 119.3 . . ?
C9B C10B H10B 119.3 . . ?
C12B C11B C10B 120.5(9) . . ?
C12B C11B H11B 119.7 . . ?
C10B C11B H11B 119.7 . . ?
C11B C12B C13B 119.0(9) . . ?
C11B C12B H12B 120.5 . . ?
C13B C12B H12B 120.5 . . ?
C14B C13B C12B 120.2(8) . . ?
C14B C13B H13B 119.9 . . ?
C12B C13B H13B 119.9 . . ?
C13B C14B C9B 121.7(8) . . ?
C13B C14B H14B 119.1 . . ?
C9B C14B H14B 119.1 . . ?

loop_
_geom_bond_atom_site_label_1
_geom_bond_atom_site_label_2
_geom_bond_distance
_geom_bond_site_symmetry_2
_geom_bond_publ_flag
Br1A C1A 1.905(8) . ?
S1A O2A 1.416(6) . ?
S1A O1A 1.429(6) . ?
S1A O3A 1.568(6) . ?
S1A C4A 1.749(7) . ?
O3A C7A 1.448(9) . ?
C1A C2A 1.365(12) . ?
C1A C6A 1.368(13) . ?
C2A C3A 1.375(12) . ?
C2A H2A 0.9300 . ?
C3A C4A 1.387(11) . ?
C3A H3A 0.9300 . ?
C4A C5A 1.387(10) . ?
C5A C6A 1.387(11) . ?
C5A H5A 0.9300 . ?
C6A H6A 0.9300 . ?
C7A C8A 1.500(12) . ?
C7A H7AA 0.9700 . ?
C7A H7AB 0.9700 . ?
C8A C9A 1.512(10) . ?
C8A H8AA 0.9700 . ?
C8A H8AB 0.9700 . ?
C9A C14A 1.354(12) . ?
C9A C10A 1.398(11) . ?
C10A C11A 1.385(13) . ?
C10A H10A 0.9300 . ?
C11A C12A 1.372(14) . ?
C11A H11A 0.9300 . ?
C12A C13A 1.364(14) . ?
C12A H12A 0.9300 . ?
C13A C14A 1.395(13) . ?
C13A H13A 0.9300 . ?
C14A H14A 0.9300 . ?
Br1B C1B 1.885(8) . ?
S1B O1B 1.418(6) . ?
S1B O2B 1.419(5) . ?
S1B O3B 1.564(6) . ?
S1B C4B 1.756(8) . ?
O3B C7B 1.465(10) . ?
C1B C6B 1.373(12) . ?
C1B C2B 1.385(13) . ?
C2B C3B 1.367(12) . ?
C2B H2B 0.9300 . ?
C3B C4B 1.383(10) . ?
C3B H3B 0.9300 . ?
C4B C5B 1.373(11) . ?
C5B C6B 1.387(12) . ?
C5B H5B 0.9300 . ?
C6B H6B 0.9300 . ?
C7B C8B 1.506(14) . ?
C7B H7BA 0.9700 . ?
C7B H7BB 0.9700 . ?
C8B C9B 1.500(12) . ?
C8B H8BA 0.9700 . ?
C8B H8BB 0.9700 . ?
C9B C14B 1.379(12) . ?
C9B C10B 1.403(13) . ?
C10B C11B 1.372(14) . ?
C10B H10B 0.9300 . ?
C11B C12B 1.354(14) . ?
C11B H11B 0.9300 . ?
C12B C13B 1.409(16) . ?
C12B H12B 0.9300 . ?
C13B C14B 1.356(14) . ?
C13B H13B 0.9300 . ?
C14B H14B 0.9300 . ?

loop_
_geom_hbond_atom_site_label_D
_geom_hbond_atom_site_label_H
_geom_hbond_atom_site_label_A
_geom_hbond_distance_DH
_geom_hbond_distance_HA
_geom_hbond_distance_DA
_geom_hbond_angle_DHA
_geom_hbond_site_symmetry_A
_geom_hbond_publ_flag
C8A H8AB O2A 0.97 2.58 3.431(10) 147.0 1_655 yes

loop_
_geom_torsion_atom_site_label_1
_geom_torsion_atom_site_label_2
_geom_torsion_atom_site_label_3
_geom_torsion_atom_site_label_4
_geom_torsion
_geom_torsion_site_symmetry_1
_geom_torsion_site_symmetry_2
_geom_torsion_site_symmetry_3
_geom_torsion_site_symmetry_4
_geom_torsion_publ_flag
O2A S1A O3A C7A -172.1(5) . . . . ?
O1A S1A O3A C7A -42.2(6) . . . . ?
C4A S1A O3A C7A 74.2(5) . . . . ?
C6A C1A C2A C3A -1.7(12) . . . . ?
Br1A C1A C2A C3A -179.4(6) . . . . ?
C1A C2A C3A C4A 3.1(12) . . . . ?
C2A C3A C4A C5A -2.4(11) . . . . ?
C2A C3A C4A S1A 176.5(6) . . . . ?
O2A S1A C4A C3A 144.0(6) . . . . ?
O1A S1A C4A C3A 10.3(7) . . . . ?
O3A S1A C4A C3A -106.2(6) . . . . ?
O2A S1A C4A C5A -37.1(7) . . . . ?
O1A S1A C4A C5A -170.8(6) . . . . ?
O3A S1A C4A C5A 72.7(6) . . . . ?
C3A C4A C5A C6A 0.2(11) . . . . ?
S1A C4A C5A C6A -178.7(6) . . . . ?
C2A C1A C6A C5A -0.4(13) . . . . ?
Br1A C1A C6A C5A 177.3(6) . . . . ?
C4A C5A C6A C1A 1.1(12) . . . . ?
S1A O3A C7A C8A -148.0(6) . . . . ?
O3A C7A C8A C9A 67.4(9) . . . . ?
C7A C8A C9A C14A 72.1(9) . . . . ?
C7A C8A C9A C10A -109.9(9) . . . . ?
C14A C9A C10A C11A -1.1(12) . . . . ?
C8A C9A C10A C11A -179.1(8) . . . . ?
C9A C10A C11A C12A 2.4(13) . . . . ?
C10A C11A C12A C13A -2.9(13) . . . . ?
C11A C12A C13A C14A 2.2(13) . . . . ?
C10A C9A C14A C13A 0.4(12) . . . . ?
C8A C9A C14A C13A 178.4(8) . . . . ?
C12A C13A C14A C9A -1.0(13) . . . . ?
O1B S1B O3B C7B 42.4(7) . . . . ?
O2B S1B O3B C7B 172.7(6) . . . . ?
C4B S1B O3B C7B -73.6(6) . . . . ?
C6B C1B C2B C3B -0.4(12) . . . . ?
Br1B C1B C2B C3B -179.5(6) . . . . ?
C1B C2B C3B C4B 1.4(12) . . . . ?
C2B C3B C4B C5B -1.8(11) . . . . ?
C2B C3B C4B S1B 177.7(6) . . . . ?
O1B S1B C4B C5B -8.9(7) . . . . ?
O2B S1B C4B C5B -142.3(6) . . . . ?
O3B S1B C4B C5B 108.2(6) . . . . ?
O1B S1B C4B C3B 171.6(6) . . . . ?
O2B S1B C4B C3B 38.2(7) . . . . ?
O3B S1B C4B C3B -71.3(6) . . . . ?
C3B C4B C5B C6B 1.3(11) . . . . ?
S1B C4B C5B C6B -178.2(6) . . . . ?
C2B C1B C6B C5B -0.1(12) . . . . ?
Br1B C1B C6B C5B 178.9(6) . . . . ?
C4B C5B C6B C1B -0.3(12) . . . . ?
S1B O3B C7B C8B 148.3(7) . . . . ?
O3B C7B C8B C9B -69.4(11) . . . . ?
C7B C8B C9B C14B 110.8(10) . . . . ?
C7B C8B C9B C10B -71.3(10) . . . . ?
C14B C9B C10B C11B 0.3(11) . . . . ?
C8B C9B C10B C11B -177.6(8) . . . . ?
C9B C10B C11B C12B -0.4(13) . . . . ?
C10B C11B C12B C13B 0.5(14) . . . . ?
C11B C12B C13B C14B -0.5(15) . . . . ?
C12B C13B C14B C9B 0.4(15) . . . . ?
C10B C9B C14B C13B -0.3(12) . . . . ?
C8B C9B C14B C13B 177.6(9) . . . . ?
